data_1573178
loop_
_publ_author_name
'L\"uckert, Paula L.'
'Gilmer, Jannik'
'Virovets, Alexander'
'Lerner, Hans-Wolfram'
'Wagner, Matthias'

_publ_section_title
;
 Donor-free 9,10-dihydro-9,10-dialuminaanthracenes
;
_journal_name_full 'Chemical Science'
_journal_paper_doi 10.1039/D4SC06940D
_journal_year 2024
_chemical_formula_moiety 'C28 H28 Al4'
_chemical_formula_sum 'C28 H28 Al4'
_chemical_formula_weight 472.42
_space_group_crystal_system triclinic
_space_group_IT_number 2
_space_group_name_Hall '-P 1'
_space_group_name_H-M_alt 'P -1'
_atom_sites_solution_hydrogens geom
_atom_sites_solution_primary dual
_atom_sites_solution_secondary difmap
_audit_creation_method SHELXL-2019/3
_audit_update_record
;
2024-09-22 deposited with the CCDC.	2024-11-18 downloaded from the CCDC.
;
_cell_angle_alpha 107.247(3)
_cell_angle_beta 93.692(3)
_cell_angle_gamma 98.988(3)
_cell_formula_units_Z 6
_cell_length_a 9.7750(3)
_cell_length_b 16.6702(6)
_cell_length_c 25.7105(8)
_cell_measurement_reflns_used 14911
_cell_measurement_temperature 173(2)
_cell_measurement_theta_max 27.7910
_cell_measurement_theta_min 2.6840
_cell_volume 3924.7(2)
_computing_cell_refinement 'CrysAlisPro 1.171.42.43a (Rigaku OD, 2022)'
_computing_data_collection 'X-Area (Stoe & Cie, 2001)'
_computing_data_reduction 'CrysAlisPro 1.171.42.43a (Rigaku OD, 2022)'
_computing_publication_material 'IUCr PublCIF online service'
_computing_structure_refinement 'SHELXL-2019/2 (Sheldrick, 2019)'
_computing_structure_solution 'SHELXT (G. M. Sheldrick, 2015)'
_diffrn_ambient_temperature 173(2)
_diffrn_detector 'image plate'
_diffrn_detector_area_resol_mean 6.67
_diffrn_detector_type 'STOE image plate (34 cm diameter)'
_diffrn_measured_fraction_theta_full 0.999
_diffrn_measured_fraction_theta_max 0.999
_diffrn_measurement_device '2-circle goniometer'
_diffrn_measurement_device_type 'STOE IPDS II two-circle-diffractometer'
_diffrn_measurement_method \w
_diffrn_radiation_monochromator mirror
_diffrn_radiation_type MoK\a
_diffrn_radiation_wavelength 0.71073
_diffrn_reflns_av_R_equivalents 0.0649
_diffrn_reflns_av_unetI/netI 0.0583
_diffrn_reflns_Laue_measured_fraction_full 0.999
_diffrn_reflns_Laue_measured_fraction_max 0.999
_diffrn_reflns_limit_h_max 12
_diffrn_reflns_limit_h_min -12
_diffrn_reflns_limit_k_max 21
_diffrn_reflns_limit_k_min -21
_diffrn_reflns_limit_l_max 32
_diffrn_reflns_limit_l_min -31
_diffrn_reflns_number 53408
_diffrn_reflns_point_group_measured_fraction_full 0.999
_diffrn_reflns_point_group_measured_fraction_max 0.999
_diffrn_reflns_theta_full 25.242
_diffrn_reflns_theta_max 26.733
_diffrn_reflns_theta_min 2.372
_diffrn_source 'Genix 3D I\mS microfocus X-ray source'
_exptl_absorpt_coefficient_mu 0.192
_exptl_absorpt_correction_T_max 1.00000
_exptl_absorpt_correction_T_min 0.76499
_exptl_absorpt_correction_type multi-scan
_exptl_absorpt_process_details
;
CrysAlisPro 1.171.42.43a (Rigaku Oxford Diffraction, 2022)
Empirical absorption correction using spherical harmonics,
implemented in SCALE3 ABSPACK scaling algorithm.
;
_exptl_crystal_colour colourless
_exptl_crystal_density_diffrn 1.199
_exptl_crystal_description 'elongated prism'
_exptl_crystal_F_000 1488
_exptl_crystal_size_max 0.420
_exptl_crystal_size_mid 0.110
_exptl_crystal_size_min 0.080
_refine_diff_density_max 0.453
_refine_diff_density_min -0.244
_refine_diff_density_rms 0.064
_refine_ls_extinction_method none
_refine_ls_goodness_of_fit_ref 1.033
_refine_ls_hydrogen_treatment constr
_refine_ls_matrix_type full
_refine_ls_number_parameters 877
_refine_ls_number_reflns 16650
_refine_ls_number_restraints 0
_refine_ls_restrained_S_all 1.033
_refine_ls_R_factor_all 0.0549
_refine_ls_R_factor_gt 0.0417
_refine_ls_shift/su_max 0.001
_refine_ls_shift/su_mean 0.000
_refine_ls_structure_factor_coef Fsqd
_refine_ls_weighting_details 'w=1/[\s^2^(Fo^2^)+(0.0531P)^2^+0.4904P] where P=(Fo^2^+2Fc^2^)/3'
_refine_ls_weighting_scheme calc
_refine_ls_wR_factor_gt 0.1052
_refine_ls_wR_factor_ref 0.1139
_reflns_Friedel_coverage 0.000
_reflns_number_gt 13432
_reflns_number_total 16650
_reflns_threshold_expression 'I > 2\s(I)'
_cod_data_source_file d4sc06940d3.cif
_cod_data_source_block 12_wa3590_pl413
_cod_database_code 1573178
_shelx_shelxl_version_number 2019/3
_shelx_space_group_comment
;
The symmetry employed for this shelxl refinement is uniquely defined
by the following loop, which should always be used as a source of
symmetry information in preference to the above space-group names.
They are only intended as comments.
;
_shelx_estimated_absorpt_t_min 0.924
_shelx_estimated_absorpt_t_max 0.985

loop_
_space_group_symop_operation_xyz
'x, y, z'
'-x, -y, -z'

loop_
_atom_site_label
_atom_site_type_symbol
_atom_site_fract_x
_atom_site_fract_y
_atom_site_fract_z
_atom_site_U_iso_or_equiv
_atom_site_adp_type
_atom_site_occupancy
_atom_site_site_symmetry_order
_atom_site_calc_flag
_atom_site_refinement_flags_posn
_atom_site_refinement_flags_adp
_atom_site_refinement_flags_occupancy
_atom_site_disorder_assembly
_atom_site_disorder_group
Al1 Al 0.52633(5) 0.00720(3) 0.18884(2) 0.02377(11) Uani 1 1 d . . . . .
Al2 Al 0.53539(5) 0.13791(3) 0.14832(2) 0.02201(11) Uani 1 1 d . . . . .
Al3 Al 0.21589(5) 0.09895(3) 0.20776(2) 0.02437(12) Uani 1 1 d . . . . .
Al4 Al 0.20418(5) -0.01109(3) 0.10789(2) 0.02372(11) Uani 1 1 d . . . . .
C1 C 0.6929(2) -0.03182(14) 0.21117(10) 0.0416(5) Uani 1 1 d . . . . .
H1A H 0.703997 -0.019340 0.251086 0.062 Uiso 1 1 calc R U . . .
H1B H 0.775098 -0.002104 0.200117 0.062 Uiso 1 1 calc R U . . .
H1C H 0.682906 -0.093536 0.193473 0.062 Uiso 1 1 calc R U . . .
C2 C 0.71319(18) 0.19948(12) 0.13677(8) 0.0324(4) Uani 1 1 d . . . . .
H2A H 0.731311 0.175349 0.098741 0.049 Uiso 1 1 calc R U . . .
H2B H 0.788666 0.193773 0.161670 0.049 Uiso 1 1 calc R U . . .
H2C H 0.708383 0.260053 0.144123 0.049 Uiso 1 1 calc R U . . .
C3 C 0.0509(2) 0.13512(14) 0.23942(9) 0.0424(5) Uani 1 1 d . . . . .
H3A H 0.044977 0.122814 0.274274 0.064 Uiso 1 1 calc R U . . .
H3B H -0.032717 0.104080 0.214029 0.064 Uiso 1 1 calc R U . . .
H3C H 0.057490 0.196638 0.245855 0.064 Uiso 1 1 calc R U . . .
C4 C 0.0280(2) -0.07022(14) 0.06275(9) 0.0404(5) Uani 1 1 d . . . . .
H4A H 0.020429 -0.052167 0.029870 0.061 Uiso 1 1 calc R U . . .
H4B H -0.049841 -0.056088 0.083800 0.061 Uiso 1 1 calc R U . . .
H4C H 0.024968 -0.132060 0.051939 0.061 Uiso 1 1 calc R U . . .
C13 C 0.4033(2) 0.19519(11) 0.30686(7) 0.0303(4) Uani 1 1 d . . . . .
H13 H 0.317758 0.202016 0.321692 0.036 Uiso 1 1 calc R U . . .
C14 C 0.5272(2) 0.23090(13) 0.34066(8) 0.0374(5) Uani 1 1 d . . . . .
H14 H 0.525363 0.261140 0.378199 0.045 Uiso 1 1 calc R U . . .
C15 C 0.6540(2) 0.22311(13) 0.32044(8) 0.0374(5) Uani 1 1 d . . . . .
H15 H 0.738958 0.248694 0.343641 0.045 Uiso 1 1 calc R U . . .
C16 C 0.65509(19) 0.17741(12) 0.26581(7) 0.0314(4) Uani 1 1 d . . . . .
H16 H 0.742006 0.171815 0.251907 0.038 Uiso 1 1 calc R U . . .
C17 C 0.40006(18) 0.14929(10) 0.25146(7) 0.0242(3) Uani 1 1 d . . . . .
C18 C 0.53064(18) 0.13904(11) 0.23036(7) 0.0250(4) Uani 1 1 d . . . . .
C21 C 0.51536(18) 0.00461(11) 0.10602(7) 0.0247(3) Uani 1 1 d . . . . .
C22 C 0.37980(18) -0.03667(11) 0.07806(7) 0.0237(3) Uani 1 1 d . . . . .
C23 C 0.3711(2) -0.09746(11) 0.02657(7) 0.0293(4) Uani 1 1 d . . . . .
H23 H 0.281747 -0.125646 0.007612 0.035 Uiso 1 1 calc R U . . .
C24 C 0.4891(2) -0.11798(12) 0.00222(7) 0.0325(4) Uani 1 1 d . . . . .
H24 H 0.479410 -0.160204 -0.032663 0.039 Uiso 1 1 calc R U . . .
C25 C 0.6209(2) -0.07730(12) 0.02846(7) 0.0303(4) Uani 1 1 d . . . . .
H25 H 0.701586 -0.090474 0.011498 0.036 Uiso 1 1 calc R U . . .
C26 C 0.63332(19) -0.01714(11) 0.07978(8) 0.0283(4) Uani 1 1 d . . . . .
H26 H 0.723762 0.010351 0.097902 0.034 Uiso 1 1 calc R U . . .
C31 C 0.34302(18) -0.05471(11) 0.19813(7) 0.0242(3) Uani 1 1 d . . . . .
C32 C 0.21122(18) -0.03433(11) 0.18488(7) 0.0265(4) Uani 1 1 d . . . . .
C33 C 0.08922(19) -0.08460(12) 0.19316(8) 0.0302(4) Uani 1 1 d . . . . .
H33 H 0.001092 -0.071423 0.184576 0.036 Uiso 1 1 calc R U . . .
C34 C 0.0942(2) -0.15248(12) 0.21341(8) 0.0336(4) Uani 1 1 d . . . . .
H34 H 0.010628 -0.185651 0.218334 0.040 Uiso 1 1 calc R U . . .
C35 C 0.2219(2) -0.17126(12) 0.22630(9) 0.0372(5) Uani 1 1 d . . . . .
H35 H 0.226489 -0.217285 0.240628 0.045 Uiso 1 1 calc R U . . .
C36 C 0.3446(2) -0.12331(12) 0.21852(8) 0.0324(4) Uani 1 1 d . . . . .
H36 H 0.431482 -0.137762 0.227330 0.039 Uiso 1 1 calc R U . . .
C41 C 0.35644(17) 0.17013(10) 0.12764(7) 0.0229(3) Uani 1 1 d . . . . .
C42 C 0.22342(18) 0.12235(11) 0.13065(7) 0.0263(4) Uani 1 1 d . . . . .
C43 C 0.10132(19) 0.14849(12) 0.11439(8) 0.0321(4) Uani 1 1 d . . . . .
H43 H 0.013107 0.116791 0.116216 0.038 Uiso 1 1 calc R U . . .
C44 C 0.1058(2) 0.21853(13) 0.09592(9) 0.0380(5) Uani 1 1 d . . . . .
H44 H 0.022233 0.234732 0.085106 0.046 Uiso 1 1 calc R U . . .
C45 C 0.2342(2) 0.26458(13) 0.09349(9) 0.0410(5) Uani 1 1 d . . . . .
H45 H 0.238819 0.312820 0.080756 0.049 Uiso 1 1 calc R U . . .
C46 C 0.3570(2) 0.24130(11) 0.10943(8) 0.0298(4) Uani 1 1 d . . . . .
H46 H 0.443814 0.274763 0.107888 0.036 Uiso 1 1 calc R U . . .
Al5 Al 0.43774(5) 0.50281(3) 0.89261(2) 0.02361(11) Uani 1 1 d . . . . .
Al6 Al 0.38157(5) 0.38071(3) 0.79594(2) 0.02381(11) Uani 1 1 d . . . . .
Al7 Al 0.14129(5) 0.52787(3) 0.81034(2) 0.02329(11) Uani 1 1 d . . . . .
Al8 Al 0.07078(5) 0.41361(3) 0.86194(2) 0.02330(11) Uani 1 1 d . . . . .
C5 C 0.61740(19) 0.53310(13) 0.93866(8) 0.0362(4) Uani 1 1 d . . . . .
H5A H 0.636855 0.594623 0.958060 0.054 Uiso 1 1 calc R U . . .
H5B H 0.691345 0.518221 0.915572 0.054 Uiso 1 1 calc R U . . .
H5C H 0.613822 0.501584 0.965381 0.054 Uiso 1 1 calc R U . . .
C6 C 0.5215(2) 0.31831(14) 0.76145(9) 0.0396(5) Uani 1 1 d . . . . .
H6A H 0.488837 0.256892 0.753965 0.059 Uiso 1 1 calc R U . . .
H6B H 0.609037 0.336489 0.786075 0.059 Uiso 1 1 calc R U . . .
H6C H 0.537010 0.330160 0.726956 0.059 Uiso 1 1 calc R U . . .
C7 C 0.0019(2) 0.58557(13) 0.78617(9) 0.0361(4) Uani 1 1 d . . . . .
H7A H -0.086603 0.570179 0.799805 0.054 Uiso 1 1 calc R U . . .
H7B H -0.011540 0.567881 0.746007 0.054 Uiso 1 1 calc R U . . .
H7C H 0.034024 0.647560 0.800584 0.054 Uiso 1 1 calc R U . . .
C8 C -0.12059(19) 0.38697(13) 0.87783(8) 0.0344(4) Uani 1 1 d . . . . .
H8A H -0.152904 0.324936 0.864769 0.052 Uiso 1 1 calc R U . . .
H8B H -0.180931 0.414261 0.859223 0.052 Uiso 1 1 calc R U . . .
H8C H -0.124008 0.408349 0.917493 0.052 Uiso 1 1 calc R U . . .
C51 C 0.44663(17) 0.51486(11) 0.81271(7) 0.0253(4) Uani 1 1 d . . . . .
C52 C 0.33759(17) 0.55235(10) 0.79481(7) 0.0231(3) Uani 1 1 d . . . . .
C53 C 0.37019(18) 0.60642(11) 0.76323(7) 0.0271(4) Uani 1 1 d . . . . .
H53 H 0.299002 0.632070 0.751395 0.032 Uiso 1 1 calc R U . . .
C54 C 0.5035(2) 0.62394(12) 0.74852(8) 0.0327(4) Uani 1 1 d . . . . .
H54 H 0.522001 0.660559 0.726673 0.039 Uiso 1 1 calc R U . . .
C55 C 0.60889(19) 0.58806(12) 0.76570(8) 0.0335(4) Uani 1 1 d . . . . .
H55 H 0.700115 0.600046 0.755854 0.040 Uiso 1 1 calc R U . . .
C56 C 0.58102(18) 0.53454(12) 0.79732(8) 0.0290(4) Uani 1 1 d . . . . .
H56 H 0.654334 0.510313 0.809051 0.035 Uiso 1 1 calc R U . . .
C61 C 0.35698(18) 0.37037(11) 0.87518(7) 0.0249(3) Uani 1 1 d . . . . .
C62 C 0.21331(17) 0.35320(10) 0.88360(7) 0.0230(3) Uani 1 1 d . . . . .
C63 C 0.17203(19) 0.28876(12) 0.90693(8) 0.0308(4) Uani 1 1 d . . . . .
H63 H 0.077483 0.276932 0.913369 0.037 Uiso 1 1 calc R U . . .
C64 C 0.2652(2) 0.24147(13) 0.92099(9) 0.0376(5) Uani 1 1 d . . . . .
H64 H 0.233528 0.198162 0.936793 0.045 Uiso 1 1 calc R U . . .
C65 C 0.4037(2) 0.25693(12) 0.91218(8) 0.0329(4) Uani 1 1 d . . . . .
H65 H 0.466986 0.223965 0.921282 0.039 Uiso 1 1 calc R U . . .
C66 C 0.44868(18) 0.32111(11) 0.88992(7) 0.0281(4) Uani 1 1 d . . . . .
H66 H 0.544038 0.332355 0.884383 0.034 Uiso 1 1 calc R U . . .
C71 C 0.28828(18) 0.56503(11) 0.92244(7) 0.0249(3) Uani 1 1 d . . . . .
C72 C 0.14928(18) 0.54661(11) 0.89575(7) 0.0261(4) Uani 1 1 d . . . . .
C73 C 0.0504(2) 0.59331(12) 0.92193(8) 0.0315(4) Uani 1 1 d . . . . .
H73 H -0.042476 0.581121 0.904478 0.038 Uiso 1 1 calc R U . . .
C74 C 0.0850(2) 0.65619(13) 0.97219(8) 0.0369(4) Uani 1 1 d . . . . .
H74 H 0.016668 0.686411 0.989119 0.044 Uiso 1 1 calc R U . . .
C75 C 0.2205(2) 0.67456(13) 0.99754(8) 0.0383(5) Uani 1 1 d . . . . .
H75 H 0.245392 0.718009 1.031907 0.046 Uiso 1 1 calc R U . . .
C76 C 0.3202(2) 0.62983(12) 0.97302(8) 0.0324(4) Uani 1 1 d . . . . .
H76 H 0.412692 0.643566 0.991058 0.039 Uiso 1 1 calc R U . . .
C81 C 0.18993(18) 0.34998(11) 0.75718(7) 0.0251(4) Uani 1 1 d . . . . .
C82 C 0.07917(18) 0.39352(11) 0.77626(7) 0.0252(4) Uani 1 1 d . . . . .
C83 C -0.05326(19) 0.36615(12) 0.74452(8) 0.0310(4) Uani 1 1 d . . . . .
H83 H -0.127148 0.395473 0.756251 0.037 Uiso 1 1 calc R U . . .
C84 C -0.0772(2) 0.29756(13) 0.69676(8) 0.0384(5) Uani 1 1 d . . . . .
H84 H -0.166667 0.279992 0.676032 0.046 Uiso 1 1 calc R U . . .
C85 C 0.0299(2) 0.25486(13) 0.67946(8) 0.0412(5) Uani 1 1 d . . . . .
H85 H 0.013228 0.206976 0.647154 0.049 Uiso 1 1 calc R U . . .
C86 C 0.1614(2) 0.28116(12) 0.70876(8) 0.0347(4) Uani 1 1 d . . . . .
H86 H 0.234098 0.251677 0.695618 0.042 Uiso 1 1 calc R U . . .
Al9 Al 0.46662(6) 0.19185(4) 0.48263(2) 0.03087(13) Uani 1 1 d . . . . .
Al10 Al 0.45419(5) 0.32085(3) 0.57159(2) 0.02731(12) Uani 1 1 d . . . . .
Al11 Al 0.12416(6) 0.17414(4) 0.52703(2) 0.02968(13) Uani 1 1 d . . . . .
Al12 Al 0.16143(6) 0.28207(4) 0.46785(2) 0.02909(12) Uani 1 1 d . . . . .
C9 C 0.6422(2) 0.15775(16) 0.46173(10) 0.0478(5) Uani 1 1 d . . . . .
H9A H 0.642657 0.099981 0.463705 0.072 Uiso 1 1 calc R U . . .
H9B H 0.719854 0.197719 0.486801 0.072 Uiso 1 1 calc R U . . .
H9C H 0.652237 0.158401 0.424171 0.072 Uiso 1 1 calc R U . . .
C10 C 0.6221(2) 0.38482(14) 0.62106(8) 0.0398(5) Uani 1 1 d . . . . .
H10A H 0.699888 0.354541 0.611858 0.060 Uiso 1 1 calc R U . . .
H10B H 0.605440 0.390043 0.658998 0.060 Uiso 1 1 calc R U . . .
H10C H 0.645212 0.441904 0.617087 0.060 Uiso 1 1 calc R U . . .
C11 C -0.0584(2) 0.11267(14) 0.53442(9) 0.0415(5) Uani 1 1 d . . . . .
H11A H -0.045708 0.076802 0.557781 0.062 Uiso 1 1 calc R U . . .
H11B H -0.103907 0.076615 0.498116 0.062 Uiso 1 1 calc R U . . .
H11C H -0.116761 0.153928 0.551040 0.062 Uiso 1 1 calc R U . . .
C12 C 0.0061(2) 0.30933(17) 0.42856(10) 0.0498(6) Uani 1 1 d . . . . .
H12A H -0.082062 0.277862 0.434302 0.075 Uiso 1 1 calc R U . . .
H12B H 0.015987 0.292944 0.389292 0.075 Uiso 1 1 calc R U . . .
H12C H 0.006443 0.370842 0.442378 0.075 Uiso 1 1 calc R U . . .
C91 C 0.4306(2) 0.18814(12) 0.56217(8) 0.0328(4) Uani 1 1 d . . . . .
C92 C 0.2904(2) 0.15219(12) 0.56590(7) 0.0308(4) Uani 1 1 d . . . . .
C93 C 0.2700(2) 0.09924(13) 0.59908(8) 0.0397(5) Uani 1 1 d . . . . .
H93 H 0.177714 0.073438 0.601379 0.048 Uiso 1 1 calc R U . . .
C94 C 0.3813(3) 0.08334(15) 0.62885(9) 0.0489(6) Uani 1 1 d . . . . .
H94 H 0.363811 0.048187 0.651670 0.059 Uiso 1 1 calc R U . . .
C95 C 0.5166(3) 0.11826(14) 0.62539(9) 0.0466(5) Uani 1 1 d . . . . .
H95 H 0.592355 0.107192 0.645595 0.056 Uiso 1 1 calc R U . . .
C96 C 0.5406(2) 0.16941(13) 0.59231(8) 0.0390(5) Uani 1 1 d . . . . .
H96 H 0.634024 0.192781 0.589686 0.047 Uiso 1 1 calc R U . . .
C101 C 0.47560(19) 0.32404(12) 0.49062(7) 0.0283(4) Uani 1 1 d . . . . .
C102 C 0.35373(19) 0.33756(11) 0.46320(7) 0.0280(4) Uani 1 1 d . . . . .
C103 C 0.3711(2) 0.39368(12) 0.43189(8) 0.0336(4) Uani 1 1 d . . . . .
H103 H 0.291214 0.403455 0.413317 0.040 Uiso 1 1 calc R U . . .
C104 C 0.5031(2) 0.43555(13) 0.42736(9) 0.0401(5) Uani 1 1 d . . . . .
H104 H 0.511778 0.472807 0.405579 0.048 Uiso 1 1 calc R U . . .
C105 C 0.6207(2) 0.42327(13) 0.45420(8) 0.0375(5) Uani 1 1 d . . . . .
H105 H 0.710262 0.452442 0.451462 0.045 Uiso 1 1 calc R U . . .
C106 C 0.6070(2) 0.36788(12) 0.48524(8) 0.0332(4) Uani 1 1 d . . . . .
H106 H 0.688466 0.359140 0.503436 0.040 Uiso 1 1 calc R U . . .
C111 C 0.2933(2) 0.13000(12) 0.43376(8) 0.0317(4) Uani 1 1 d . . . . .
C112 C 0.1576(2) 0.14849(12) 0.44331(8) 0.0329(4) Uani 1 1 d . . . . .
C113 C 0.0419(2) 0.10033(13) 0.40488(8) 0.0382(5) Uani 1 1 d . . . . .
H113 H -0.048583 0.112487 0.410990 0.046 Uiso 1 1 calc R U . . .
C114 C 0.0579(3) 0.03587(14) 0.35855(9) 0.0451(5) Uani 1 1 d . . . . .
H114 H -0.021000 0.003755 0.333341 0.054 Uiso 1 1 calc R U . . .
C115 C 0.1890(3) 0.01862(14) 0.34927(9) 0.0477(6) Uani 1 1 d . . . . .
H115 H 0.200351 -0.025210 0.317315 0.057 Uiso 1 1 calc R U . . .
C116 C 0.3044(2) 0.06460(13) 0.38612(8) 0.0408(5) Uani 1 1 d . . . . .
H116 H 0.393764 0.051392 0.378865 0.049 Uiso 1 1 calc R U . . .
C121 C 0.27092(18) 0.35373(12) 0.58713(7) 0.0278(4) Uani 1 1 d . . . . .
C122 C 0.14332(19) 0.31008(12) 0.55298(7) 0.0298(4) Uani 1 1 d . . . . .
C123 C 0.0203(2) 0.34275(13) 0.56619(8) 0.0357(4) Uani 1 1 d . . . . .
H123 H -0.065554 0.313957 0.544395 0.043 Uiso 1 1 calc R U . . .
C124 C 0.0213(2) 0.41543(14) 0.60992(9) 0.0421(5) Uani 1 1 d . . . . .
H124 H -0.062275 0.436895 0.617250 0.050 Uiso 1 1 calc R U . . .
C125 C 0.1448(2) 0.45642(13) 0.64275(9) 0.0404(5) Uani 1 1 d . . . . .
H125 H 0.146165 0.506092 0.672943 0.048 Uiso 1 1 calc R U . . .
C126 C 0.2670(2) 0.42526(12) 0.63179(8) 0.0328(4) Uani 1 1 d . . . . .
H126 H 0.350549 0.453445 0.655379 0.039 Uiso 1 1 calc R U . . .

loop_
_atom_site_aniso_label
_atom_site_aniso_U_11
_atom_site_aniso_U_22
_atom_site_aniso_U_33
_atom_site_aniso_U_23
_atom_site_aniso_U_13
_atom_site_aniso_U_12
Al1 0.0198(2) 0.0249(3) 0.0276(3) 0.0093(2) 0.0022(2) 0.0047(2)
Al2 0.0183(2) 0.0225(2) 0.0239(2) 0.0059(2) 0.00394(19) 0.00197(19)
Al3 0.0200(2) 0.0245(3) 0.0305(3) 0.0101(2) 0.0068(2) 0.0050(2)
Al4 0.0183(2) 0.0241(3) 0.0285(3) 0.0096(2) 0.00046(19) 0.00112(19)
C1 0.0296(10) 0.0434(12) 0.0549(13) 0.0188(10) -0.0020(9) 0.0122(9)
C2 0.0250(9) 0.0316(10) 0.0354(10) 0.0056(8) 0.0066(7) -0.0020(7)
C3 0.0305(10) 0.0468(12) 0.0556(13) 0.0192(10) 0.0170(9) 0.0124(9)
C4 0.0273(10) 0.0400(11) 0.0484(12) 0.0128(9) -0.0058(9) -0.0036(8)
C13 0.0369(10) 0.0269(9) 0.0295(9) 0.0100(7) 0.0114(8) 0.0073(8)
C14 0.0525(12) 0.0352(10) 0.0216(9) 0.0053(8) 0.0037(8) 0.0072(9)
C15 0.0388(11) 0.0374(11) 0.0289(10) 0.0064(8) -0.0088(8) -0.0008(9)
C16 0.0277(9) 0.0346(10) 0.0298(9) 0.0089(8) 0.0007(7) 0.0030(8)
C17 0.0280(9) 0.0190(8) 0.0275(9) 0.0099(7) 0.0052(7) 0.0037(7)
C18 0.0239(8) 0.0259(9) 0.0234(8) 0.0054(7) 0.0025(7) 0.0037(7)
C21 0.0235(8) 0.0241(8) 0.0255(8) 0.0058(7) 0.0049(7) 0.0045(7)
C22 0.0266(8) 0.0220(8) 0.0246(8) 0.0101(7) 0.0038(7) 0.0046(7)
C23 0.0324(9) 0.0263(9) 0.0270(9) 0.0075(7) 0.0001(7) 0.0024(7)
C24 0.0453(11) 0.0293(9) 0.0232(9) 0.0060(7) 0.0063(8) 0.0113(8)
C25 0.0373(10) 0.0302(9) 0.0304(9) 0.0130(8) 0.0147(8) 0.0158(8)
C26 0.0257(9) 0.0262(9) 0.0339(9) 0.0102(7) 0.0056(7) 0.0054(7)
C31 0.0255(8) 0.0223(8) 0.0249(8) 0.0076(7) 0.0030(7) 0.0038(7)
C32 0.0241(8) 0.0257(9) 0.0314(9) 0.0125(7) 0.0037(7) 0.0022(7)
C33 0.0247(9) 0.0295(9) 0.0355(10) 0.0106(8) 0.0046(7) 0.0007(7)
C34 0.0360(10) 0.0259(9) 0.0369(10) 0.0106(8) 0.0098(8) -0.0040(8)
C35 0.0468(12) 0.0247(9) 0.0437(11) 0.0173(8) 0.0079(9) 0.0032(8)
C36 0.0344(10) 0.0279(9) 0.0390(10) 0.0147(8) 0.0055(8) 0.0088(8)
C41 0.0244(8) 0.0209(8) 0.0224(8) 0.0045(6) 0.0050(6) 0.0045(6)
C42 0.0233(8) 0.0263(9) 0.0326(9) 0.0133(7) 0.0036(7) 0.0056(7)
C43 0.0247(9) 0.0327(10) 0.0435(11) 0.0178(8) 0.0039(8) 0.0077(7)
C44 0.0336(10) 0.0386(11) 0.0488(12) 0.0208(9) 0.0020(9) 0.0142(9)
C45 0.0467(12) 0.0307(10) 0.0560(13) 0.0262(10) 0.0080(10) 0.0124(9)
C46 0.0318(9) 0.0236(9) 0.0340(10) 0.0092(7) 0.0076(8) 0.0031(7)
Al5 0.0195(2) 0.0230(3) 0.0287(3) 0.0098(2) 0.0002(2) 0.00260(19)
Al6 0.0229(3) 0.0228(3) 0.0280(3) 0.0094(2) 0.0053(2) 0.0070(2)
Al7 0.0192(2) 0.0240(3) 0.0282(3) 0.0101(2) 0.0014(2) 0.00518(19)
Al8 0.0194(2) 0.0245(3) 0.0264(3) 0.0088(2) 0.00318(19) 0.00342(19)
C5 0.0266(9) 0.0382(11) 0.0434(11) 0.0161(9) -0.0038(8) 0.0011(8)
C6 0.0406(11) 0.0398(11) 0.0451(12) 0.0146(9) 0.0141(9) 0.0211(9)
C7 0.0284(9) 0.0375(11) 0.0475(12) 0.0183(9) 0.0021(8) 0.0123(8)
C8 0.0254(9) 0.0399(11) 0.0391(10) 0.0140(9) 0.0081(8) 0.0042(8)
C51 0.0227(8) 0.0239(8) 0.0321(9) 0.0121(7) 0.0052(7) 0.0051(7)
C52 0.0223(8) 0.0198(8) 0.0259(8) 0.0059(7) 0.0010(6) 0.0033(6)
C53 0.0269(9) 0.0240(8) 0.0301(9) 0.0095(7) -0.0012(7) 0.0039(7)
C54 0.0346(10) 0.0313(10) 0.0359(10) 0.0191(8) 0.0039(8) -0.0005(8)
C55 0.0240(9) 0.0362(10) 0.0431(11) 0.0181(9) 0.0083(8) 0.0012(8)
C56 0.0230(9) 0.0305(9) 0.0373(10) 0.0149(8) 0.0057(7) 0.0064(7)
C61 0.0242(8) 0.0230(8) 0.0284(9) 0.0107(7) 0.0012(7) 0.0029(7)
C62 0.0245(8) 0.0209(8) 0.0213(8) 0.0048(6) 0.0002(6) 0.0020(6)
C63 0.0271(9) 0.0339(10) 0.0332(10) 0.0156(8) 0.0020(7) 0.0008(7)
C64 0.0371(11) 0.0338(10) 0.0470(12) 0.0250(9) 0.0001(9) -0.0012(8)
C65 0.0323(10) 0.0276(9) 0.0406(11) 0.0156(8) -0.0050(8) 0.0050(8)
C66 0.0247(9) 0.0274(9) 0.0324(9) 0.0108(7) 0.0001(7) 0.0041(7)
C71 0.0283(9) 0.0216(8) 0.0253(8) 0.0086(7) 0.0020(7) 0.0038(7)
C72 0.0256(9) 0.0250(8) 0.0284(9) 0.0083(7) 0.0043(7) 0.0061(7)
C73 0.0300(9) 0.0323(10) 0.0356(10) 0.0120(8) 0.0075(8) 0.0114(8)
C74 0.0488(12) 0.0343(10) 0.0339(10) 0.0113(8) 0.0168(9) 0.0196(9)
C75 0.0576(13) 0.0287(10) 0.0255(9) 0.0027(8) 0.0044(9) 0.0101(9)
C76 0.0365(10) 0.0282(9) 0.0289(9) 0.0071(8) -0.0029(8) 0.0018(8)
C81 0.0298(9) 0.0225(8) 0.0240(8) 0.0101(7) 0.0038(7) 0.0019(7)
C82 0.0242(8) 0.0255(8) 0.0251(8) 0.0093(7) 0.0002(7) 0.0004(7)
C83 0.0267(9) 0.0348(10) 0.0323(10) 0.0159(8) -0.0005(7) -0.0013(8)
C84 0.0376(11) 0.0415(11) 0.0305(10) 0.0148(9) -0.0116(8) -0.0101(9)
C85 0.0553(13) 0.0354(11) 0.0252(9) 0.0046(8) -0.0028(9) -0.0012(10)
C86 0.0447(11) 0.0306(10) 0.0278(9) 0.0074(8) 0.0058(8) 0.0066(8)
Al9 0.0310(3) 0.0314(3) 0.0299(3) 0.0079(2) 0.0023(2) 0.0084(2)
Al10 0.0247(3) 0.0302(3) 0.0258(3) 0.0084(2) 0.0001(2) 0.0035(2)
Al11 0.0294(3) 0.0298(3) 0.0276(3) 0.0087(2) 0.0009(2) 0.0000(2)
Al12 0.0258(3) 0.0323(3) 0.0290(3) 0.0112(2) -0.0002(2) 0.0034(2)
C9 0.0391(12) 0.0519(13) 0.0531(14) 0.0128(11) 0.0064(10) 0.0174(10)
C10 0.0319(10) 0.0467(12) 0.0382(11) 0.0139(9) -0.0049(8) 0.0017(9)
C11 0.0352(11) 0.0427(12) 0.0423(11) 0.0145(9) -0.0010(9) -0.0054(9)
C12 0.0382(12) 0.0653(16) 0.0513(13) 0.0283(12) -0.0034(10) 0.0095(11)
C91 0.0363(10) 0.0312(10) 0.0318(10) 0.0110(8) -0.0002(8) 0.0076(8)
C92 0.0389(10) 0.0257(9) 0.0253(9) 0.0054(7) 0.0013(8) 0.0042(8)
C93 0.0514(13) 0.0315(10) 0.0377(11) 0.0138(8) 0.0064(9) 0.0060(9)
C94 0.0716(16) 0.0410(12) 0.0413(12) 0.0224(10) 0.0024(11) 0.0147(11)
C95 0.0608(15) 0.0404(12) 0.0414(12) 0.0150(10) -0.0078(10) 0.0184(11)
C96 0.0413(11) 0.0345(10) 0.0398(11) 0.0099(9) -0.0052(9) 0.0102(9)
C101 0.0288(9) 0.0305(9) 0.0246(8) 0.0079(7) 0.0038(7) 0.0041(7)
C102 0.0318(9) 0.0260(9) 0.0242(8) 0.0049(7) 0.0035(7) 0.0048(7)
C103 0.0381(10) 0.0339(10) 0.0332(10) 0.0149(8) 0.0051(8) 0.0101(8)
C104 0.0496(12) 0.0344(11) 0.0400(11) 0.0172(9) 0.0130(9) 0.0045(9)
C105 0.0361(11) 0.0353(10) 0.0372(11) 0.0083(9) 0.0112(9) -0.0020(8)
C106 0.0295(9) 0.0364(10) 0.0304(9) 0.0062(8) 0.0046(8) 0.0037(8)
C111 0.0394(10) 0.0271(9) 0.0282(9) 0.0097(7) 0.0016(8) 0.0035(8)
C112 0.0367(10) 0.0324(10) 0.0266(9) 0.0073(8) 0.0012(8) 0.0018(8)
C113 0.0396(11) 0.0390(11) 0.0325(10) 0.0117(9) -0.0035(8) -0.0013(9)
C114 0.0542(14) 0.0389(12) 0.0329(11) 0.0093(9) -0.0080(9) -0.0096(10)
C115 0.0663(15) 0.0351(11) 0.0309(11) -0.0014(9) 0.0030(10) 0.0019(11)
C116 0.0526(13) 0.0331(10) 0.0358(11) 0.0078(9) 0.0067(9) 0.0102(9)
C121 0.0278(9) 0.0296(9) 0.0261(9) 0.0104(7) 0.0048(7) 0.0020(7)
C122 0.0271(9) 0.0311(9) 0.0305(9) 0.0091(8) 0.0048(7) 0.0037(7)
C123 0.0265(9) 0.0369(11) 0.0429(11) 0.0121(9) 0.0055(8) 0.0029(8)
C124 0.0328(11) 0.0411(12) 0.0528(13) 0.0121(10) 0.0167(9) 0.0086(9)
C125 0.0403(11) 0.0356(11) 0.0401(11) 0.0037(9) 0.0149(9) 0.0038(9)
C126 0.0329(10) 0.0318(10) 0.0303(9) 0.0077(8) 0.0060(8) -0.0016(8)

loop_
_atom_type_symbol
_atom_type_description
_atom_type_scat_dispersion_real
_atom_type_scat_dispersion_imag
_atom_type_scat_source
C C 0.0033 0.0016 'International Tables Vol C Tables 4.2.6.8 and 6.1.1.4'
H H 0.0000 0.0000 'International Tables Vol C Tables 4.2.6.8 and 6.1.1.4'
Al Al 0.0645 0.0514 'International Tables Vol C Tables 4.2.6.8 and 6.1.1.4'

loop_
_geom_angle_atom_site_label_1
_geom_angle_atom_site_label_2
_geom_angle_atom_site_label_3
_geom_angle
_geom_angle_site_symmetry_1
_geom_angle_site_symmetry_3
_geom_angle_publ_flag
C1 Al1 C31 116.95(9) . . ?
C1 Al1 C21 111.93(9) . . ?
C31 Al1 C21 106.51(7) . . ?
C1 Al1 C18 112.30(8) . . ?
C31 Al1 C18 106.06(7) . . ?
C21 Al1 C18 101.80(7) . . ?
C1 Al1 Al2 123.42(7) . . ?
C31 Al1 Al2 119.62(6) . . ?
C21 Al1 Al2 51.43(5) . . ?
C18 Al1 Al2 50.52(5) . . ?
C2 Al2 C41 120.08(8) . . ?
C2 Al2 C18 112.20(8) . . ?
C41 Al2 C18 105.44(7) . . ?
C2 Al2 C21 109.65(7) . . ?
C41 Al2 C21 105.95(7) . . ?
C18 Al2 C21 101.83(7) . . ?
C2 Al2 Al1 121.26(7) . . ?
C41 Al2 Al1 118.63(5) . . ?
C18 Al2 Al1 51.34(5) . . ?
C21 Al2 Al1 50.64(5) . . ?
C3 Al3 C17 118.16(9) . . ?
C3 Al3 C32 114.59(8) . . ?
C17 Al3 C32 104.09(7) . . ?
C3 Al3 C42 108.98(9) . . ?
C17 Al3 C42 107.91(7) . . ?
C32 Al3 C42 101.71(7) . . ?
C3 Al3 Al4 122.93(7) . . ?
C17 Al3 Al4 118.90(5) . . ?
C32 Al3 Al4 51.33(5) . . ?
C42 Al3 Al4 50.51(5) . . ?
C4 Al4 C22 118.13(9) . . ?
C4 Al4 C42 112.23(9) . . ?
C22 Al4 C42 105.83(7) . . ?
C4 Al4 C32 110.55(8) . . ?
C22 Al4 C32 106.27(7) . . ?
C42 Al4 C32 102.52(7) . . ?
C4 Al4 Al3 122.58(7) . . ?
C22 Al4 Al3 119.28(5) . . ?
C42 Al4 Al3 51.67(5) . . ?
C32 Al4 Al3 50.98(5) . . ?
Al1 C1 H1A 109.5 . . ?
Al1 C1 H1B 109.5 . . ?
H1A C1 H1B 109.5 . . ?
Al1 C1 H1C 109.5 . . ?
H1A C1 H1C 109.5 . . ?
H1B C1 H1C 109.5 . . ?
Al2 C2 H2A 109.5 . . ?
Al2 C2 H2B 109.5 . . ?
H2A C2 H2B 109.5 . . ?
Al2 C2 H2C 109.5 . . ?
H2A C2 H2C 109.5 . . ?
H2B C2 H2C 109.5 . . ?
Al3 C3 H3A 109.5 . . ?
Al3 C3 H3B 109.5 . . ?
H3A C3 H3B 109.5 . . ?
Al3 C3 H3C 109.5 . . ?
H3A C3 H3C 109.5 . . ?
H3B C3 H3C 109.5 . . ?
Al4 C4 H4A 109.5 . . ?
Al4 C4 H4B 109.5 . . ?
H4A C4 H4B 109.5 . . ?
Al4 C4 H4C 109.5 . . ?
H4A C4 H4C 109.5 . . ?
H4B C4 H4C 109.5 . . ?
C14 C13 C17 121.95(17) . . ?
C14 C13 H13 119.0 . . ?
C17 C13 H13 119.0 . . ?
C13 C14 C15 120.74(17) . . ?
C13 C14 H14 119.6 . . ?
C15 C14 H14 119.6 . . ?
C14 C15 C16 119.02(18) . . ?
C14 C15 H15 120.5 . . ?
C16 C15 H15 120.5 . . ?
C15 C16 C18 121.74(18) . . ?
C15 C16 H16 119.1 . . ?
C18 C16 H16 119.1 . . ?
C13 C17 C18 117.82(16) . . ?
C13 C17 Al3 118.09(13) . . ?
C18 C17 Al3 124.05(12) . . ?
C16 C18 C17 118.70(16) . . ?
C16 C18 Al2 116.19(12) . . ?
C17 C18 Al2 115.00(13) . . ?
C16 C18 Al1 111.99(13) . . ?
C17 C18 Al1 109.43(11) . . ?
Al2 C18 Al1 78.13(6) . . ?
C26 C21 C22 118.44(15) . . ?
C26 C21 Al1 114.65(13) . . ?
C22 C21 Al1 110.37(11) . . ?
C26 C21 Al2 113.68(12) . . ?
C22 C21 Al2 115.02(12) . . ?
Al1 C21 Al2 77.93(6) . . ?
C23 C22 C21 118.07(15) . . ?
C23 C22 Al4 118.33(13) . . ?
C21 C22 Al4 123.60(12) . . ?
C24 C23 C22 122.01(17) . . ?
C24 C23 H23 119.0 . . ?
C22 C23 H23 119.0 . . ?
C25 C24 C23 120.43(16) . . ?
C25 C24 H24 119.8 . . ?
C23 C24 H24 119.8 . . ?
C24 C25 C26 119.07(16) . . ?
C24 C25 H25 120.5 . . ?
C26 C25 H25 120.5 . . ?
C25 C26 C21 121.97(17) . . ?
C25 C26 H26 119.0 . . ?
C21 C26 H26 119.0 . . ?
C36 C31 C32 118.25(15) . . ?
C36 C31 Al1 117.08(13) . . ?
C32 C31 Al1 124.66(13) . . ?
C33 C32 C31 118.37(16) . . ?
C33 C32 Al3 116.23(13) . . ?
C31 C32 Al3 112.48(12) . . ?
C33 C32 Al4 114.98(13) . . ?
C31 C32 Al4 110.22(12) . . ?
Al3 C32 Al4 77.69(6) . . ?
C34 C33 C32 122.02(18) . . ?
C34 C33 H33 119.0 . . ?
C32 C33 H33 119.0 . . ?
C35 C34 C33 119.08(17) . . ?
C35 C34 H34 120.5 . . ?
C33 C34 H34 120.5 . . ?
C34 C35 C36 120.57(18) . . ?
C34 C35 H35 119.7 . . ?
C36 C35 H35 119.7 . . ?
C31 C36 C35 121.70(18) . . ?
C31 C36 H36 119.1 . . ?
C35 C36 H36 119.1 . . ?
C46 C41 C42 117.43(16) . . ?
C46 C41 Al2 120.38(13) . . ?
C42 C41 Al2 122.19(13) . . ?
C43 C42 C41 118.76(16) . . ?
C43 C42 Al4 112.86(13) . . ?
C41 C42 Al4 116.86(12) . . ?
C43 C42 Al3 112.07(13) . . ?
C41 C42 Al3 111.36(12) . . ?
Al4 C42 Al3 77.82(6) . . ?
C44 C43 C42 122.22(17) . . ?
C44 C43 H43 118.9 . . ?
C42 C43 H43 118.9 . . ?
C45 C44 C43 118.71(19) . . ?
C45 C44 H44 120.6 . . ?
C43 C44 H44 120.6 . . ?
C44 C45 C46 120.89(18) . . ?
C44 C45 H45 119.6 . . ?
C46 C45 H45 119.6 . . ?
C45 C46 C41 121.98(17) . . ?
C45 C46 H46 119.0 . . ?
C41 C46 H46 119.0 . . ?
C5 Al5 C71 116.84(9) . . ?
C5 Al5 C61 109.78(8) . . ?
C71 Al5 C61 106.78(7) . . ?
C5 Al5 C51 115.22(8) . . ?
C71 Al5 C51 104.72(7) . . ?
C61 Al5 C51 102.20(7) . . ?
C5 Al5 Al6 124.05(7) . . ?
C71 Al5 Al6 119.06(6) . . ?
C61 Al5 Al6 51.05(5) . . ?
C51 Al5 Al6 51.32(5) . . ?
C6 Al6 C81 117.85(9) . . ?
C6 Al6 C61 112.32(8) . . ?
C81 Al6 C61 104.80(7) . . ?
C6 Al6 C51 111.10(8) . . ?
C81 Al6 C51 107.12(7) . . ?
C61 Al6 C51 102.33(7) . . ?
C6 Al6 Al5 122.69(7) . . ?
C81 Al6 Al5 119.46(6) . . ?
C61 Al6 Al5 51.25(5) . . ?
C51 Al6 Al5 51.25(5) . . ?
C7 Al7 C52 119.99(8) . . ?
C7 Al7 C72 111.06(8) . . ?
C52 Al7 C72 106.48(7) . . ?
C7 Al7 C82 110.20(8) . . ?
C52 Al7 C82 104.91(7) . . ?
C72 Al7 C82 102.66(7) . . ?
C7 Al7 Al8 120.77(6) . . ?
C52 Al7 Al8 119.22(6) . . ?
C72 Al7 Al8 51.21(5) . . ?
C82 Al7 Al8 51.63(5) . . ?
C8 Al8 C62 119.44(8) . . ?
C8 Al8 C72 110.25(8) . . ?
C62 Al8 C72 107.33(7) . . ?
C8 Al8 C82 111.29(8) . . ?
C62 Al8 C82 105.00(7) . . ?
C72 Al8 C82 102.02(7) . . ?
C8 Al8 Al7 120.79(7) . . ?
C62 Al8 Al7 119.77(5) . . ?
C72 Al8 Al7 51.12(5) . . ?
C82 Al8 Al7 51.07(5) . . ?
Al5 C5 H5A 109.5 . . ?
Al5 C5 H5B 109.5 . . ?
H5A C5 H5B 109.5 . . ?
Al5 C5 H5C 109.5 . . ?
H5A C5 H5C 109.5 . . ?
H5B C5 H5C 109.5 . . ?
Al6 C6 H6A 109.5 . . ?
Al6 C6 H6B 109.5 . . ?
H6A C6 H6B 109.5 . . ?
Al6 C6 H6C 109.5 . . ?
H6A C6 H6C 109.5 . . ?
H6B C6 H6C 109.5 . . ?
Al7 C7 H7A 109.5 . . ?
Al7 C7 H7B 109.5 . . ?
H7A C7 H7B 109.5 . . ?
Al7 C7 H7C 109.5 . . ?
H7A C7 H7C 109.5 . . ?
H7B C7 H7C 109.5 . . ?
Al8 C8 H8A 109.5 . . ?
Al8 C8 H8B 109.5 . . ?
H8A C8 H8B 109.5 . . ?
Al8 C8 H8C 109.5 . . ?
H8A C8 H8C 109.5 . . ?
H8B C8 H8C 109.5 . . ?
C56 C51 C52 118.18(16) . . ?
C56 C51 Al5 116.57(13) . . ?
C52 C51 Al5 114.66(12) . . ?
C56 C51 Al6 111.57(12) . . ?
C52 C51 Al6 111.23(12) . . ?
Al5 C51 Al6 77.43(6) . . ?
C53 C52 C51 118.12(15) . . ?
C53 C52 Al7 118.51(13) . . ?
C51 C52 Al7 123.33(12) . . ?
C54 C53 C52 122.16(17) . . ?
C54 C53 H53 118.9 . . ?
C52 C53 H53 118.9 . . ?
C55 C54 C53 119.92(17) . . ?
C55 C54 H54 120.0 . . ?
C53 C54 H54 120.0 . . ?
C54 C55 C56 119.68(17) . . ?
C54 C55 H55 120.2 . . ?
C56 C55 H55 120.2 . . ?
C55 C56 C51 121.93(17) . . ?
C55 C56 H56 119.0 . . ?
C51 C56 H56 119.0 . . ?
C66 C61 C62 118.85(15) . . ?
C66 C61 Al6 111.46(12) . . ?
C62 C61 Al6 112.26(12) . . ?
C66 C61 Al5 116.25(12) . . ?
C62 C61 Al5 113.16(12) . . ?
Al6 C61 Al5 77.70(6) . . ?
C63 C62 C61 117.67(16) . . ?
C63 C62 Al8 118.91(13) . . ?
C61 C62 Al8 123.39(12) . . ?
C64 C63 C62 121.97(17) . . ?
C64 C63 H63 119.0 . . ?
C62 C63 H63 119.0 . . ?
C65 C64 C63 120.60(17) . . ?
C65 C64 H64 119.7 . . ?
C63 C64 H64 119.7 . . ?
C66 C65 C64 118.98(18) . . ?
C66 C65 H65 120.5 . . ?
C64 C65 H65 120.5 . . ?
C65 C66 C61 121.92(17) . . ?
C65 C66 H66 119.0 . . ?
C61 C66 H66 119.0 . . ?
C76 C71 C72 117.99(16) . . ?
C76 C71 Al5 118.27(14) . . ?
C72 C71 Al5 123.74(12) . . ?
C73 C72 C71 118.63(16) . . ?
C73 C72 Al7 114.60(13) . . ?
C71 C72 Al7 112.97(12) . . ?
C73 C72 Al8 113.33(13) . . ?
C71 C72 Al8 112.78(12) . . ?
Al7 C72 Al8 77.67(6) . . ?
C74 C73 C72 121.89(18) . . ?
C74 C73 H73 119.1 . . ?
C72 C73 H73 119.1 . . ?
C73 C74 C75 119.22(18) . . ?
C73 C74 H74 120.4 . . ?
C75 C74 H74 120.4 . . ?
C74 C75 C76 120.42(18) . . ?
C74 C75 H75 119.8 . . ?
C76 C75 H75 119.8 . . ?
C75 C76 C71 121.85(18) . . ?
C75 C76 H76 119.1 . . ?
C71 C76 H76 119.1 . . ?
C86 C81 C82 118.30(17) . . ?
C86 C81 Al6 117.95(14) . . ?
C82 C81 Al6 123.74(12) . . ?
C83 C82 C81 118.48(16) . . ?
C83 C82 Al7 114.82(13) . . ?
C81 C82 Al7 114.06(11) . . ?
C83 C82 Al8 113.84(12) . . ?
C81 C82 Al8 111.35(12) . . ?
Al7 C82 Al8 77.30(6) . . ?
C84 C83 C82 121.35(19) . . ?
C84 C83 H83 119.3 . . ?
C82 C83 H83 119.3 . . ?
C85 C84 C83 119.55(18) . . ?
C85 C84 H84 120.2 . . ?
C83 C84 H84 120.2 . . ?
C84 C85 C86 120.60(18) . . ?
C84 C85 H85 119.7 . . ?
C86 C85 H85 119.7 . . ?
C85 C86 C81 121.68(19) . . ?
C85 C86 H86 119.2 . . ?
C81 C86 H86 119.2 . . ?
C9 Al9 C111 118.05(10) . . ?
C9 Al9 C91 112.64(9) . . ?
C111 Al9 C91 106.44(8) . . ?
C9 Al9 C101 110.05(9) . . ?
C111 Al9 C101 106.00(8) . . ?
C91 Al9 C101 102.31(7) . . ?
C9 Al9 Al10 122.39(8) . . ?
C111 Al9 Al10 119.52(6) . . ?
C91 Al9 Al10 51.37(5) . . ?
C101 Al9 Al10 51.07(5) . . ?
C10 Al10 C121 119.61(9) . . ?
C10 Al10 C101 110.52(8) . . ?
C121 Al10 C101 105.06(8) . . ?
C10 Al10 C91 110.91(9) . . ?
C121 Al10 C91 106.75(8) . . ?
C101 Al10 C91 102.51(8) . . ?
C10 Al10 Al9 121.32(7) . . ?
C121 Al10 Al9 119.05(6) . . ?
C101 Al10 Al9 51.68(5) . . ?
C91 Al10 Al9 50.96(5) . . ?
C11 Al11 C92 116.70(9) . . ?
C11 Al11 C112 111.10(9) . . ?
C92 Al11 C112 107.03(8) . . ?
C11 Al11 C122 114.15(9) . . ?
C92 Al11 C122 105.02(8) . . ?
C112 Al11 C122 101.49(8) . . ?
C11 Al11 Al12 124.31(7) . . ?
C92 Al11 Al12 118.99(6) . . ?
C112 Al11 Al12 50.81(6) . . ?
C122 Al11 Al12 50.82(5) . . ?
C12 Al12 C102 117.97(9) . . ?
C12 Al12 C112 111.05(10) . . ?
C102 Al12 C112 106.89(8) . . ?
C12 Al12 C122 112.06(9) . . ?
C102 Al12 C122 105.44(7) . . ?
C112 Al12 C122 102.08(8) . . ?
C12 Al12 Al11 122.59(8) . . ?
C102 Al12 Al11 119.44(6) . . ?
C112 Al12 Al11 50.93(5) . . ?
C122 Al12 Al11 51.29(5) . . ?
Al9 C9 H9A 109.5 . . ?
Al9 C9 H9B 109.5 . . ?
H9A C9 H9B 109.5 . . ?
Al9 C9 H9C 109.5 . . ?
H9A C9 H9C 109.5 . . ?
H9B C9 H9C 109.5 . . ?
Al10 C10 H10A 109.5 . . ?
Al10 C10 H10B 109.5 . . ?
H10A C10 H10B 109.5 . . ?
Al10 C10 H10C 109.5 . . ?
H10A C10 H10C 109.5 . . ?
H10B C10 H10C 109.5 . . ?
Al11 C11 H11A 109.5 . . ?
Al11 C11 H11B 109.5 . . ?
H11A C11 H11B 109.5 . . ?
Al11 C11 H11C 109.5 . . ?
H11A C11 H11C 109.5 . . ?
H11B C11 H11C 109.5 . . ?
Al12 C12 H12A 109.5 . . ?
Al12 C12 H12B 109.5 . . ?
H12A C12 H12B 109.5 . . ?
Al12 C12 H12C 109.5 . . ?
H12A C12 H12C 109.5 . . ?
H12B C12 H12C 109.5 . . ?
C96 C91 C92 118.73(18) . . ?
C96 C91 Al9 115.75(14) . . ?
C92 C91 Al9 113.77(13) . . ?
C96 C91 Al10 112.09(14) . . ?
C92 C91 Al10 111.71(14) . . ?
Al9 C91 Al10 77.67(7) . . ?
C93 C92 C91 117.71(19) . . ?
C93 C92 Al11 118.76(15) . . ?
C91 C92 Al11 123.53(14) . . ?
C94 C93 C92 121.8(2) . . ?
C94 C93 H93 119.1 . . ?
C92 C93 H93 119.1 . . ?
C95 C94 C93 120.5(2) . . ?
C95 C94 H94 119.8 . . ?
C93 C94 H94 119.8 . . ?
C96 C95 C94 119.2(2) . . ?
C96 C95 H95 120.4 . . ?
C94 C95 H95 120.4 . . ?
C95 C96 C91 122.0(2) . . ?
C95 C96 H96 119.0 . . ?
C91 C96 H96 119.0 . . ?
C106 C101 C102 118.70(17) . . ?
C106 C101 Al10 113.39(13) . . ?
C102 C101 Al10 114.04(12) . . ?
C106 C101 Al9 114.91(14) . . ?
C102 C101 Al9 111.54(12) . . ?
Al10 C101 Al9 77.25(7) . . ?
C103 C102 C101 118.00(16) . . ?
C103 C102 Al12 118.58(14) . . ?
C101 C102 Al12 123.42(13) . . ?
C104 C103 C102 121.58(19) . . ?
C104 C103 H103 119.2 . . ?
C102 C103 H103 119.2 . . ?
C105 C104 C103 120.55(19) . . ?
C105 C104 H104 119.7 . . ?
C103 C104 H104 119.7 . . ?
C104 C105 C106 119.23(18) . . ?
C104 C105 H105 120.4 . . ?
C106 C105 H105 120.4 . . ?
C105 C106 C101 121.94(19) . . ?
C105 C106 H106 119.0 . . ?
C101 C106 H106 119.0 . . ?
C116 C111 C112 117.59(18) . . ?
C116 C111 Al9 117.99(16) . . ?
C112 C111 Al9 124.41(14) . . ?
C113 C112 C111 119.04(18) . . ?
C113 C112 Al12 113.67(15) . . ?
C111 C112 Al12 110.98(13) . . ?
C113 C112 Al11 115.47(14) . . ?
C111 C112 Al11 112.46(13) . . ?
Al12 C112 Al11 78.26(7) . . ?
C114 C113 C112 121.3(2) . . ?
C114 C113 H113 119.4 . . ?
C112 C113 H113 119.4 . . ?
C115 C114 C113 119.5(2) . . ?
C115 C114 H114 120.2 . . ?
C113 C114 H114 120.2 . . ?
C114 C115 C116 120.6(2) . . ?
C114 C115 H115 119.7 . . ?
C116 C115 H115 119.7 . . ?
C115 C116 C111 121.9(2) . . ?
C115 C116 H116 119.0 . . ?
C111 C116 H116 119.0 . . ?
C126 C121 C122 118.42(17) . . ?
C126 C121 Al10 118.52(14) . . ?
C122 C121 Al10 122.98(13) . . ?
C123 C122 C121 117.90(17) . . ?
C123 C122 Al12 111.17(14) . . ?
C121 C122 Al12 113.44(12) . . ?
C123 C122 Al11 116.63(13) . . ?
C121 C122 Al11 113.22(14) . . ?
Al12 C122 Al11 77.89(7) . . ?
C124 C123 C122 122.00(19) . . ?
C124 C123 H123 119.0 . . ?
C122 C123 H123 119.0 . . ?
C125 C124 C123 119.46(19) . . ?
C125 C124 H124 120.3 . . ?
C123 C124 H124 120.3 . . ?
C124 C125 C126 120.19(19) . . ?
C124 C125 H125 119.9 . . ?
C126 C125 H125 119.9 . . ?
C125 C126 C121 121.98(18) . . ?
C125 C126 H126 119.0 . . ?
C121 C126 H126 119.0 . . ?

loop_
_geom_bond_atom_site_label_1
_geom_bond_atom_site_label_2
_geom_bond_distance
_geom_bond_site_symmetry_2
_geom_bond_publ_flag
Al1 C1 1.958(2) . ?
Al1 C31 1.9891(17) . ?
Al1 C21 2.1123(18) . ?
Al1 C18 2.1320(18) . ?
Al1 Al2 2.6718(7) . ?
Al2 C2 1.9627(17) . ?
Al2 C41 1.9936(18) . ?
Al2 C18 2.1074(18) . ?
Al2 C21 2.1361(18) . ?
Al3 C3 1.952(2) . ?
Al3 C17 1.9789(18) . ?
Al3 C32 2.1152(18) . ?
Al3 C42 2.1346(18) . ?
Al3 Al4 2.6598(7) . ?
Al4 C4 1.9543(19) . ?
Al4 C22 1.9803(18) . ?
Al4 C42 2.0999(18) . ?
Al4 C32 2.1255(18) . ?
C1 H1A 0.9800 . ?
C1 H1B 0.9800 . ?
C1 H1C 0.9800 . ?
C2 H2A 0.9800 . ?
C2 H2B 0.9800 . ?
C2 H2C 0.9800 . ?
C3 H3A 0.9800 . ?
C3 H3B 0.9800 . ?
C3 H3C 0.9800 . ?
C4 H4A 0.9800 . ?
C4 H4B 0.9800 . ?
C4 H4C 0.9800 . ?
C13 C14 1.382(3) . ?
C13 C17 1.398(2) . ?
C13 H13 0.9500 . ?
C14 C15 1.384(3) . ?
C14 H14 0.9500 . ?
C15 C16 1.387(3) . ?
C15 H15 0.9500 . ?
C16 C18 1.410(2) . ?
C16 H16 0.9500 . ?
C17 C18 1.434(2) . ?
C21 C26 1.415(2) . ?
C21 C22 1.430(2) . ?
C22 C23 1.396(2) . ?
C23 C24 1.389(3) . ?
C23 H23 0.9500 . ?
C24 C25 1.385(3) . ?
C24 H24 0.9500 . ?
C25 C26 1.385(3) . ?
C25 H25 0.9500 . ?
C26 H26 0.9500 . ?
C31 C36 1.394(2) . ?
C31 C32 1.428(2) . ?
C32 C33 1.413(2) . ?
C33 C34 1.385(3) . ?
C33 H33 0.9500 . ?
C34 C35 1.378(3) . ?
C34 H34 0.9500 . ?
C35 C36 1.394(3) . ?
C35 H35 0.9500 . ?
C36 H36 0.9500 . ?
C41 C46 1.398(2) . ?
C41 C42 1.434(2) . ?
C42 C43 1.413(3) . ?
C43 C44 1.381(3) . ?
C43 H43 0.9500 . ?
C44 C45 1.381(3) . ?
C44 H44 0.9500 . ?
C45 C46 1.391(3) . ?
C45 H45 0.9500 . ?
C46 H46 0.9500 . ?
Al5 C5 1.960(2) . ?
Al5 C71 1.9861(18) . ?
Al5 C61 2.1265(17) . ?
Al5 C51 2.1285(18) . ?
Al5 Al6 2.6640(7) . ?
Al6 C6 1.947(2) . ?
Al6 C81 1.9803(19) . ?
Al6 C61 2.1204(18) . ?
Al6 C51 2.1307(18) . ?
Al7 C7 1.955(2) . ?
Al7 C52 1.9896(17) . ?
Al7 C72 2.1187(18) . ?
Al7 C82 2.1203(18) . ?
Al7 Al8 2.6588(7) . ?
Al8 C8 1.9519(18) . ?
Al8 C62 1.9840(19) . ?
Al8 C72 2.1213(18) . ?
Al8 C82 2.1368(18) . ?
C5 H5A 0.9800 . ?
C5 H5B 0.9800 . ?
C5 H5C 0.9800 . ?
C6 H6A 0.9800 . ?
C6 H6B 0.9800 . ?
C6 H6C 0.9800 . ?
C7 H7A 0.9800 . ?
C7 H7B 0.9800 . ?
C7 H7C 0.9800 . ?
C8 H8A 0.9800 . ?
C8 H8B 0.9800 . ?
C8 H8C 0.9800 . ?
C51 C56 1.414(2) . ?
C51 C52 1.433(2) . ?
C52 C53 1.397(2) . ?
C53 C54 1.392(3) . ?
C53 H53 0.9500 . ?
C54 C55 1.380(3) . ?
C54 H54 0.9500 . ?
C55 C56 1.384(3) . ?
C55 H55 0.9500 . ?
C56 H56 0.9500 . ?
C61 C66 1.411(2) . ?
C61 C62 1.432(2) . ?
C62 C63 1.398(2) . ?
C63 C64 1.390(3) . ?
C63 H63 0.9500 . ?
C64 C65 1.384(3) . ?
C64 H64 0.9500 . ?
C65 C66 1.384(3) . ?
C65 H65 0.9500 . ?
C66 H66 0.9500 . ?
C71 C76 1.402(2) . ?
C71 C72 1.427(2) . ?
C72 C73 1.415(2) . ?
C73 C74 1.383(3) . ?
C73 H73 0.9500 . ?
C74 C75 1.384(3) . ?
C74 H74 0.9500 . ?
C75 C76 1.390(3) . ?
C75 H75 0.9500 . ?
C76 H76 0.9500 . ?
C81 C86 1.397(3) . ?
C81 C82 1.429(2) . ?
C82 C83 1.417(2) . ?
C83 C84 1.384(3) . ?
C83 H83 0.9500 . ?
C84 C85 1.380(3) . ?
C84 H84 0.9500 . ?
C85 C86 1.384(3) . ?
C85 H85 0.9500 . ?
C86 H86 0.9500 . ?
Al9 C9 1.949(2) . ?
Al9 C111 1.981(2) . ?
Al9 C91 2.114(2) . ?
Al9 C101 2.139(2) . ?
Al9 Al10 2.6592(8) . ?
Al10 C10 1.957(2) . ?
Al10 C121 1.9846(19) . ?
Al10 C101 2.1209(18) . ?
Al10 C91 2.126(2) . ?
Al11 C11 1.964(2) . ?
Al11 C92 1.992(2) . ?
Al11 C112 2.1241(19) . ?
Al11 C122 2.138(2) . ?
Al11 Al12 2.6786(8) . ?
Al12 C12 1.955(2) . ?
Al12 C102 1.9886(19) . ?
Al12 C112 2.120(2) . ?
Al12 C122 2.1235(19) . ?
C9 H9A 0.9800 . ?
C9 H9B 0.9800 . ?
C9 H9C 0.9800 . ?
C10 H10A 0.9800 . ?
C10 H10B 0.9800 . ?
C10 H10C 0.9800 . ?
C11 H11A 0.9800 . ?
C11 H11B 0.9800 . ?
C11 H11C 0.9800 . ?
C12 H12A 0.9800 . ?
C12 H12B 0.9800 . ?
C12 H12C 0.9800 . ?
C91 C96 1.413(3) . ?
C91 C92 1.429(3) . ?
C92 C93 1.400(3) . ?
C93 C94 1.394(3) . ?
C93 H93 0.9500 . ?
C94 C95 1.379(3) . ?
C94 H94 0.9500 . ?
C95 C96 1.378(3) . ?
C95 H95 0.9500 . ?
C96 H96 0.9500 . ?
C101 C106 1.412(2) . ?
C101 C102 1.427(3) . ?
C102 C103 1.402(3) . ?
C103 C104 1.397(3) . ?
C103 H103 0.9500 . ?
C104 C105 1.376(3) . ?
C104 H104 0.9500 . ?
C105 C106 1.386(3) . ?
C105 H105 0.9500 . ?
C106 H106 0.9500 . ?
C111 C116 1.401(3) . ?
C111 C112 1.428(3) . ?
C112 C113 1.415(3) . ?
C113 C114 1.384(3) . ?
C113 H113 0.9500 . ?
C114 C115 1.376(3) . ?
C114 H114 0.9500 . ?
C115 C116 1.386(3) . ?
C115 H115 0.9500 . ?
C116 H116 0.9500 . ?
C121 C126 1.396(3) . ?
C121 C122 1.433(3) . ?
C122 C123 1.416(3) . ?
C123 C124 1.385(3) . ?
C123 H123 0.9500 . ?
C124 C125 1.381(3) . ?
C124 H124 0.9500 . ?
C125 C126 1.388(3) . ?
C125 H125 0.9500 . ?
C126 H126 0.9500 . ?

loop_
_geom_torsion_atom_site_label_1
_geom_torsion_atom_site_label_2
_geom_torsion_atom_site_label_3
_geom_torsion_atom_site_label_4
_geom_torsion
_geom_torsion_site_symmetry_1
_geom_torsion_site_symmetry_2
_geom_torsion_site_symmetry_3
_geom_torsion_site_symmetry_4
_geom_torsion_publ_flag
C17 C13 C14 C15 0.7(3) . . . . ?
C13 C14 C15 C16 -1.2(3) . . . . ?
C14 C15 C16 C18 0.2(3) . . . . ?
C14 C13 C17 C18 0.8(3) . . . . ?
C14 C13 C17 Al3 178.59(15) . . . . ?
C15 C16 C18 C17 1.2(3) . . . . ?
C15 C16 C18 Al2 144.95(16) . . . . ?
C15 C16 C18 Al1 -127.83(17) . . . . ?
C13 C17 C18 C16 -1.7(3) . . . . ?
Al3 C17 C18 C16 -179.36(13) . . . . ?
C13 C17 C18 Al2 -145.86(13) . . . . ?
Al3 C17 C18 Al2 36.51(18) . . . . ?
C13 C17 C18 Al1 128.51(14) . . . . ?
Al3 C17 C18 Al1 -49.13(17) . . . . ?
C26 C21 C22 C23 1.0(3) . . . . ?
Al1 C21 C22 C23 -133.96(14) . . . . ?
Al2 C21 C22 C23 140.21(14) . . . . ?
C26 C21 C22 Al4 -178.03(13) . . . . ?
Al1 C21 C22 Al4 46.97(17) . . . . ?
Al2 C21 C22 Al4 -38.86(18) . . . . ?
C21 C22 C23 C24 -0.4(3) . . . . ?
Al4 C22 C23 C24 178.75(14) . . . . ?
C22 C23 C24 C25 -0.8(3) . . . . ?
C23 C24 C25 C26 1.3(3) . . . . ?
C24 C25 C26 C21 -0.6(3) . . . . ?
C22 C21 C26 C25 -0.6(3) . . . . ?
Al1 C21 C26 C25 132.59(16) . . . . ?
Al2 C21 C26 C25 -140.27(15) . . . . ?
C36 C31 C32 C33 0.1(3) . . . . ?
Al1 C31 C32 C33 179.37(13) . . . . ?
C36 C31 C32 Al3 140.18(14) . . . . ?
Al1 C31 C32 Al3 -40.54(18) . . . . ?
C36 C31 C32 Al4 -135.18(14) . . . . ?
Al1 C31 C32 Al4 44.10(18) . . . . ?
C31 C32 C33 C34 -0.2(3) . . . . ?
Al3 C32 C33 C34 -138.84(16) . . . . ?
Al4 C32 C33 C34 133.03(16) . . . . ?
C32 C33 C34 C35 0.5(3) . . . . ?
C33 C34 C35 C36 -0.7(3) . . . . ?
C32 C31 C36 C35 -0.3(3) . . . . ?
Al1 C31 C36 C35 -179.65(15) . . . . ?
C34 C35 C36 C31 0.7(3) . . . . ?
C46 C41 C42 C43 1.0(3) . . . . ?
Al2 C41 C42 C43 -178.95(14) . . . . ?
C46 C41 C42 Al4 141.80(14) . . . . ?
Al2 C41 C42 Al4 -38.19(18) . . . . ?
C46 C41 C42 Al3 -131.40(14) . . . . ?
Al2 C41 C42 Al3 48.61(16) . . . . ?
C41 C42 C43 C44 -0.2(3) . . . . ?
Al4 C42 C43 C44 -142.48(17) . . . . ?
Al3 C42 C43 C44 131.89(18) . . . . ?
C42 C43 C44 C45 -0.2(3) . . . . ?
C43 C44 C45 C46 -0.2(3) . . . . ?
C44 C45 C46 C41 1.1(3) . . . . ?
C42 C41 C46 C45 -1.5(3) . . . . ?
Al2 C41 C46 C45 178.54(16) . . . . ?
C56 C51 C52 C53 -0.1(2) . . . . ?
Al5 C51 C52 C53 143.45(13) . . . . ?
Al6 C51 C52 C53 -131.06(14) . . . . ?
C56 C51 C52 Al7 177.54(13) . . . . ?
Al5 C51 C52 Al7 -38.91(18) . . . . ?
Al6 C51 C52 Al7 46.59(17) . . . . ?
C51 C52 C53 C54 0.6(3) . . . . ?
Al7 C52 C53 C54 -177.20(14) . . . . ?
C52 C53 C54 C55 -0.6(3) . . . . ?
C53 C54 C55 C56 0.2(3) . . . . ?
C54 C55 C56 C51 0.2(3) . . . . ?
C52 C51 C56 C55 -0.3(3) . . . . ?
Al5 C51 C56 C55 -143.14(16) . . . . ?
Al6 C51 C56 C55 130.52(17) . . . . ?
C66 C61 C62 C63 0.9(2) . . . . ?
Al6 C61 C62 C63 133.53(14) . . . . ?
Al5 C61 C62 C63 -140.79(14) . . . . ?
C66 C61 C62 Al8 -177.25(13) . . . . ?
Al6 C61 C62 Al8 -44.65(17) . . . . ?
Al5 C61 C62 Al8 41.04(17) . . . . ?
C61 C62 C63 C64 -0.9(3) . . . . ?
Al8 C62 C63 C64 177.33(16) . . . . ?
C62 C63 C64 C65 0.0(3) . . . . ?
C63 C64 C65 C66 1.0(3) . . . . ?
C64 C65 C66 C61 -1.0(3) . . . . ?
C62 C61 C66 C65 0.0(3) . . . . ?
Al6 C61 C66 C65 -132.94(16) . . . . ?
Al5 C61 C66 C65 140.58(15) . . . . ?
C76 C71 C72 C73 -1.1(3) . . . . ?
Al5 C71 C72 C73 177.82(13) . . . . ?
C76 C71 C72 Al7 137.16(14) . . . . ?
Al5 C71 C72 Al7 -43.90(18) . . . . ?
C76 C71 C72 Al8 -137.06(14) . . . . ?
Al5 C71 C72 Al8 41.88(17) . . . . ?
C71 C72 C73 C74 0.4(3) . . . . ?
Al7 C72 C73 C74 -137.26(17) . . . . ?
Al8 C72 C73 C74 136.09(17) . . . . ?
C72 C73 C74 C75 0.5(3) . . . . ?
C73 C74 C75 C76 -0.6(3) . . . . ?
C74 C75 C76 C71 -0.2(3) . . . . ?
C72 C71 C76 C75 1.1(3) . . . . ?
Al5 C71 C76 C75 -177.94(15) . . . . ?
C86 C81 C82 C83 -1.5(2) . . . . ?
Al6 C81 C82 C83 179.28(13) . . . . ?
C86 C81 C82 Al7 -141.41(14) . . . . ?
Al6 C81 C82 Al7 39.35(17) . . . . ?
C86 C81 C82 Al8 133.41(15) . . . . ?
Al6 C81 C82 Al8 -45.83(16) . . . . ?
C81 C82 C83 C84 1.6(3) . . . . ?
Al7 C82 C83 C84 141.23(16) . . . . ?
Al8 C82 C83 C84 -132.24(16) . . . . ?
C82 C83 C84 C85 -0.2(3) . . . . ?
C83 C84 C85 C86 -1.4(3) . . . . ?
C84 C85 C86 C81 1.5(3) . . . . ?
C82 C81 C86 C85 0.0(3) . . . . ?
Al6 C81 C86 C85 179.26(15) . . . . ?
C96 C91 C92 C93 -0.7(3) . . . . ?
Al9 C91 C92 C93 140.87(15) . . . . ?
Al10 C91 C92 C93 -133.48(16) . . . . ?
C96 C91 C92 Al11 178.89(14) . . . . ?
Al9 C91 C92 Al11 -39.58(19) . . . . ?
Al10 C91 C92 Al11 46.07(18) . . . . ?
C91 C92 C93 C94 1.7(3) . . . . ?
Al11 C92 C93 C94 -177.90(17) . . . . ?
C92 C93 C94 C95 -1.5(3) . . . . ?
C93 C94 C95 C96 0.2(3) . . . . ?
C94 C95 C96 C91 0.8(3) . . . . ?
C92 C91 C96 C95 -0.5(3) . . . . ?
Al9 C91 C96 C95 -141.33(18) . . . . ?
Al10 C91 C96 C95 132.11(19) . . . . ?
C106 C101 C102 C103 0.3(3) . . . . ?
Al10 C101 C102 C103 138.06(14) . . . . ?
Al9 C101 C102 C103 -136.74(14) . . . . ?
C106 C101 C102 Al12 -178.93(13) . . . . ?
Al10 C101 C102 Al12 -41.22(18) . . . . ?
Al9 C101 C102 Al12 43.98(17) . . . . ?
C101 C102 C103 C104 0.0(3) . . . . ?
Al12 C102 C103 C104 179.28(15) . . . . ?
C102 C103 C104 C105 -0.6(3) . . . . ?
C103 C104 C105 C106 0.9(3) . . . . ?
C104 C105 C106 C101 -0.6(3) . . . . ?
C102 C101 C106 C105 0.0(3) . . . . ?
Al10 C101 C106 C105 -138.02(16) . . . . ?
Al9 C101 C106 C105 135.66(17) . . . . ?
C116 C111 C112 C113 0.3(3) . . . . ?
Al9 C111 C112 C113 179.19(15) . . . . ?
C116 C111 C112 Al12 -134.53(16) . . . . ?
Al9 C111 C112 Al12 44.38(19) . . . . ?
C116 C111 C112 Al11 139.90(16) . . . . ?
Al9 C111 C112 Al11 -41.2(2) . . . . ?
C111 C112 C113 C114 0.2(3) . . . . ?
Al12 C112 C113 C114 133.85(18) . . . . ?
Al11 C112 C113 C114 -138.29(18) . . . . ?
C112 C113 C114 C115 -0.6(3) . . . . ?
C113 C114 C115 C116 0.6(3) . . . . ?
C114 C115 C116 C111 -0.2(3) . . . . ?
C112 C111 C116 C115 -0.3(3) . . . . ?
Al9 C111 C116 C115 -179.26(17) . . . . ?
C126 C121 C122 C123 0.7(3) . . . . ?
Al10 C121 C122 C123 -175.97(14) . . . . ?
C126 C121 C122 Al12 133.17(15) . . . . ?
Al10 C121 C122 Al12 -43.53(19) . . . . ?
C126 C121 C122 Al11 -140.43(15) . . . . ?
Al10 C121 C122 Al11 42.87(18) . . . . ?
C121 C122 C123 C124 1.2(3) . . . . ?
Al12 C122 C123 C124 -132.25(19) . . . . ?
Al11 C122 C123 C124 141.05(18) . . . . ?
C122 C123 C124 C125 -1.8(3) . . . . ?
C123 C124 C125 C126 0.4(3) . . . . ?
C124 C125 C126 C121 1.6(3) . . . . ?
C122 C121 C126 C125 -2.1(3) . . . . ?
Al10 C121 C126 C125 174.73(15) . . . . ?
